data_9004458
loop_
_publ_author_name
'Hybler, J.'
'Petricek, V.'
'Jurek, K.'
'Skala, R.'
'Cisarova, I.'

_publ_section_title
;
 Structure determination of vistepite SnMn4B2Si4O16(OH)2: Isotypism with
 bustamite, revised crystallographic data and composition
;
_journal_name_full 'The Canadian Mineralogist'
_journal_page_first 1283
_journal_page_last 1292
_journal_volume 35
_journal_year 1997
_chemical_formula_sum 'B2 H2 Mn4 O18 Si4 Sn'
_chemical_name_mineral Vistepite
_space_group_IT_number 2
_symmetry_space_group_name_Hall '-P 1'
_symmetry_space_group_name_H-M 'P -1'
_cell_angle_alpha 89.94
_cell_angle_beta 62.94
_cell_angle_gamma 76.88
_cell_length_a 6.973
_cell_length_b 7.365
_cell_length_c 7.665
_cell_formula_units_Z 1
_cell_volume 339.023
_database_code_amcsd 0005531
_exptl_crystal_density_diffrn 3.734
_cod_original_formula_sum 'Sn Mn4 Si4 B2 H2 O18'
_cod_database_code 9004458

loop_
_space_group_symop_operation_xyz
x,y,z
-x,-y,-z

loop_
_atom_site_aniso_label
_atom_site_aniso_U_11
_atom_site_aniso_U_22
_atom_site_aniso_U_33
_atom_site_aniso_U_12
_atom_site_aniso_U_13
_atom_site_aniso_U_23
Sn 0.00670 0.00900 0.00440 -0.00210 -0.00090 0.00160
Mn1 0.01290 0.01650 0.00760 -0.00410 -0.00280 0.00280
Mn2 0.00830 0.01560 0.00950 -0.00110 -0.00070 0.00260
Si1 0.00600 0.01300 0.00700 -0.00360 -0.00200 0.00300
Si2 0.00600 0.01500 0.00600 -0.00300 -0.00100 0.00220
B 0.01200 0.01300 0.00700 -0.00700 -0.00500 0.00500
O1 0.01500 0.01300 0.01200 -0.00700 -0.00500 0.00300
O2 0.01700 0.01700 0.00900 -0.00900 -0.00500 0.00200
O3 0.01200 0.01700 0.01200 -0.00100 -0.00600 -0.00100
O4 0.01300 0.01400 0.01200 -0.00400 -0.00600 0.00500
O5 0.01000 0.01500 0.01100 -0.00900 -0.00400 0.00300
O6 0.01300 0.02000 0.01500 -0.00900 -0.00400 0.00700
O7 0.01400 0.01300 0.01700 -0.00200 -0.00800 0.00100
O8 0.01300 0.01600 0.01400 -0.00400 -0.00600 0.00100
O9 0.01200 0.01600 0.00700 -0.00600 -0.00100 0.00500

loop_
_atom_site_label
_atom_site_fract_x
_atom_site_fract_y
_atom_site_fract_z
_atom_site_U_iso_or_equiv
Sn 0.00000 0.00000 0.00000 ?
Mn1 0.81080 0.27620 -0.26340 ?
Mn2 0.30420 0.28660 -0.26230 ?
Si1 0.07420 0.32740 0.24260 ?
Si2 0.53270 0.32520 0.22160 ?
B -0.25200 0.12200 0.43100 ?
H 0.32000 0.02000 0.33000 0.10000
O1 -0.14100 -0.04310 0.28850 ?
O2 0.12010 0.21740 0.03750 ?
O3 0.56500 0.25490 0.41090 ?
O4 0.72820 0.19390 0.02370 ?
O5 -0.08970 0.22960 0.42470 ?
O6 0.30120 0.27500 0.26180 ?
O7 -0.01600 0.54950 0.26360 ?
O8 0.51300 0.54450 0.20450 ?
O9 -0.35700 0.08270 0.63970 ?

loop_
_cod_related_entry_id
_cod_related_entry_database
_cod_related_entry_code
1 AMCSD 0005531
